data_4066762
loop_
_publ_author_name
'Jordan, Markus'
'Saak, Wolfgang'
'Haase, Detlev'
'Beckhaus, R\"udiger'

_publ_section_title
;
 Bridging Azines in the Coordination Sphere of Low-Valent Vanadocene
 Derivatives&#x2020;
;
_journal_issue 22
_journal_name_full Organometallics
_journal_page_first 5859
_journal_paper_doi 10.1021/om100612e
_journal_volume 29
_journal_year 2010
_chemical_formula_sum 'C49 H55 B N V'
_chemical_formula_weight 719.69
_chemical_name_systematic
; 
 ? 
;
_space_group_IT_number 14
_symmetry_cell_setting monoclinic
_symmetry_space_group_name_Hall '-P 2yn'
_symmetry_space_group_name_H-M 'P 1 21/n 1'
_atom_sites_solution_hydrogens geom
_atom_sites_solution_primary direct
_atom_sites_solution_secondary difmap
_audit_creation_method SHELXL-97
_cell_angle_alpha 90.00
_cell_angle_beta 100.7120(10)
_cell_angle_gamma 90.00
_cell_formula_units_Z 4
_cell_length_a 14.0975(3)
_cell_length_b 19.5810(4)
_cell_length_c 14.3780(3)
_cell_measurement_reflns_used 9870
_cell_measurement_temperature 153(2)
_cell_measurement_theta_max 29.98
_cell_measurement_theta_min 2.55
_cell_volume 3899.79(14)
_computing_cell_refinement 'Bruker SMART'
_computing_data_collection 'Bruker SMART'
_computing_data_reduction 'Bruker SAINT'
_computing_molecular_graphics 'Ortep-3 for Windows (Farrugia, 1997)'
_computing_publication_material 'SHELX-97 (Sheldrick, 1997)'
_computing_structure_refinement 'Bruker SHELXTL'
_computing_structure_solution 'Bruker SHELXTL'
_diffrn_ambient_temperature 153(2)
_diffrn_measured_fraction_theta_full 0.994
_diffrn_measured_fraction_theta_max 0.994
_diffrn_measurement_device_type 'CCD area detector'
_diffrn_measurement_method 'phi and omega scans'
_diffrn_radiation_monochromator graphite
_diffrn_radiation_source 'fine-focus sealed tube'
_diffrn_radiation_type MoK\a
_diffrn_radiation_wavelength 0.71073
_diffrn_reflns_av_R_equivalents 0.0399
_diffrn_reflns_av_sigmaI/netI 0.0277
_diffrn_reflns_limit_h_max 19
_diffrn_reflns_limit_h_min -19
_diffrn_reflns_limit_k_max 27
_diffrn_reflns_limit_k_min -27
_diffrn_reflns_limit_l_max 18
_diffrn_reflns_limit_l_min -20
_diffrn_reflns_number 79943
_diffrn_reflns_theta_full 30.04
_diffrn_reflns_theta_max 30.04
_diffrn_reflns_theta_min 2.94
_exptl_absorpt_coefficient_mu 0.290
_exptl_absorpt_correction_T_max 0.9761
_exptl_absorpt_correction_T_min 0.8214
_exptl_absorpt_correction_type numerical
_exptl_absorpt_process_details 'Bruker SAINT'
_exptl_crystal_colour green
_exptl_crystal_density_diffrn 1.226
_exptl_crystal_density_method 'not measured'
_exptl_crystal_description plate
_exptl_crystal_F_000 1536
_exptl_crystal_size_max 0.71
_exptl_crystal_size_mid 0.28
_exptl_crystal_size_min 0.08
_refine_diff_density_max 0.346
_refine_diff_density_min -0.340
_refine_diff_density_rms 0.054
_refine_ls_extinction_method none
_refine_ls_goodness_of_fit_ref 1.043
_refine_ls_hydrogen_treatment constr
_refine_ls_matrix_type full
_refine_ls_number_parameters 479
_refine_ls_number_reflns 11349
_refine_ls_number_restraints 0
_refine_ls_restrained_S_all 1.043
_refine_ls_R_factor_all 0.0592
_refine_ls_R_factor_gt 0.0388
_refine_ls_shift/su_max 0.002
_refine_ls_shift/su_mean 0.000
_refine_ls_structure_factor_coef Fsqd
_refine_ls_weighting_details 'calc w=1/[\s^2^(Fo^2^)+(0.0513P)^2^+1.5081P] where P=(Fo^2^+2Fc^2^)/3'
_refine_ls_weighting_scheme calc
_refine_ls_wR_factor_gt 0.0954
_refine_ls_wR_factor_ref 0.1088
_reflns_number_gt 8776
_reflns_number_total 11349
_reflns_threshold_expression >2sigma(I)
_cod_data_source_file om100612e_si_002.cif
_cod_data_source_block 19
_cod_original_cell_volume 3899.78(14)
_cod_original_sg_symbol_H-M P21/n
_cod_database_code 4066762

loop_
_symmetry_equiv_pos_as_xyz
'x, y, z'
'-x+1/2, y+1/2, -z+1/2'
'-x, -y, -z'
'x-1/2, -y-1/2, z-1/2'

loop_
_atom_site_label
_atom_site_type_symbol
_atom_site_fract_x
_atom_site_fract_y
_atom_site_fract_z
_atom_site_U_iso_or_equiv
_atom_site_adp_type
_atom_site_occupancy
_atom_site_symmetry_multiplicity
_atom_site_calc_flag
_atom_site_refinement_flags
V1 V 0.294422(15) 0.546951(10) 0.204334(14) 0.01663(6) Uani 1 1 d .
N1 N 0.25151(8) 0.47995(6) 0.30529(8) 0.0216(2) Uani 1 1 d .
C1 C 0.30336(11) 0.42485(7) 0.33968(10) 0.0256(3) Uani 1 1 d .
H1 H 0.3632 0.4166 0.3203 0.031 Uiso 1 1 calc R
C2 C 0.27303(12) 0.37967(8) 0.40216(11) 0.0326(3) Uani 1 1 d .
H2 H 0.3120 0.3416 0.4259 0.039 Uiso 1 1 calc R
C3 C 0.18520(13) 0.39055(8) 0.42972(11) 0.0344(3) Uani 1 1 d .
H3 H 0.1618 0.3593 0.4707 0.041 Uiso 1 1 calc R
C4 C 0.13244(12) 0.44759(8) 0.39648(11) 0.0313(3) Uani 1 1 d .
H4 H 0.0723 0.4567 0.4149 0.038 Uiso 1 1 calc R
C5 C 0.16822(10) 0.49146(7) 0.33595(10) 0.0255(3) Uani 1 1 d .
H5 H 0.1325 0.5315 0.3150 0.031 Uiso 1 1 calc R
C6 C 0.30075(10) 0.64764(7) 0.28939(10) 0.0231(3) Uani 1 1 d .
C7 C 0.35197(10) 0.65700(7) 0.21368(10) 0.0233(3) Uani 1 1 d .
C8 C 0.43307(9) 0.61212(7) 0.22848(9) 0.0219(2) Uani 1 1 d .
C9 C 0.43181(9) 0.57493(7) 0.31271(9) 0.0203(2) Uani 1 1 d .
C10 C 0.35185(9) 0.59887(6) 0.35196(9) 0.0206(2) Uani 1 1 d .
C11 C 0.21515(12) 0.68877(8) 0.30618(12) 0.0358(3) Uani 1 1 d .
H11A H 0.1818 0.6641 0.3499 0.054 Uiso 1 1 calc R
H11B H 0.1708 0.6959 0.2459 0.054 Uiso 1 1 calc R
H11C H 0.2373 0.7331 0.3336 0.054 Uiso 1 1 calc R
C12 C 0.33409(13) 0.71500(8) 0.14413(12) 0.0366(4) Uani 1 1 d .
H12A H 0.2658 0.7156 0.1139 0.055 Uiso 1 1 calc R
H12B H 0.3740 0.7089 0.0957 0.055 Uiso 1 1 calc R
H12C H 0.3508 0.7583 0.1774 0.055 Uiso 1 1 calc R
C13 C 0.51589(11) 0.61203(9) 0.17671(11) 0.0312(3) Uani 1 1 d .
H13A H 0.5694 0.6386 0.2125 0.047 Uiso 1 1 calc R
H13B H 0.4954 0.6324 0.1140 0.047 Uiso 1 1 calc R
H13C H 0.5372 0.5650 0.1698 0.047 Uiso 1 1 calc R
C14 C 0.50941(10) 0.52770(8) 0.36104(10) 0.0284(3) Uani 1 1 d .
H14A H 0.5373 0.5030 0.3133 0.043 Uiso 1 1 calc R
H14B H 0.4816 0.4950 0.4001 0.043 Uiso 1 1 calc R
H14C H 0.5600 0.5543 0.4013 0.043 Uiso 1 1 calc R
C15 C 0.33370(11) 0.58141(8) 0.44851(10) 0.0280(3) Uani 1 1 d .
H15A H 0.3761 0.6089 0.4960 0.042 Uiso 1 1 calc R
H15B H 0.3470 0.5328 0.4611 0.042 Uiso 1 1 calc R
H15C H 0.2662 0.5911 0.4516 0.042 Uiso 1 1 calc R
C16 C 0.15880(11) 0.50558(9) 0.10500(10) 0.0338(3) Uani 1 1 d .
C17 C 0.18896(10) 0.56478(8) 0.06251(10) 0.0271(3) Uani 1 1 d .
C18 C 0.28146(10) 0.55134(8) 0.04093(9) 0.0266(3) Uani 1 1 d .
C19 C 0.30831(13) 0.48401(9) 0.07130(10) 0.0348(3) Uani 1 1 d .
C20 C 0.23258(15) 0.45539(8) 0.10847(10) 0.0384(4) Uani 1 1 d .
C21 C 0.06073(14) 0.49532(16) 0.12949(14) 0.0718(8) Uani 1 1 d .
H21A H 0.0402 0.5375 0.1565 0.108 Uiso 1 1 calc R
H21B H 0.0637 0.4583 0.1758 0.108 Uiso 1 1 calc R
H21C H 0.0144 0.4835 0.0722 0.108 Uiso 1 1 calc R
C22 C 0.12770(14) 0.62678(10) 0.03547(13) 0.0458(4) Uani 1 1 d .
H22A H 0.0682 0.6135 -0.0076 0.069 Uiso 1 1 calc R
H22B H 0.1633 0.6597 0.0039 0.069 Uiso 1 1 calc R
H22C H 0.1114 0.6476 0.0925 0.069 Uiso 1 1 calc R
C23 C 0.33245(14) 0.59269(11) -0.02279(11) 0.0463(5) Uani 1 1 d .
H23A H 0.4020 0.5928 0.0025 0.069 Uiso 1 1 calc R
H23B H 0.3081 0.6397 -0.0262 0.069 Uiso 1 1 calc R
H23C H 0.3206 0.5726 -0.0863 0.069 Uiso 1 1 calc R
C24 C 0.39772(19) 0.44744(14) 0.05370(15) 0.0670(7) Uani 1 1 d .
H24A H 0.4064 0.4051 0.0907 0.101 Uiso 1 1 calc R
H24B H 0.4542 0.4769 0.0727 0.101 Uiso 1 1 calc R
H24C H 0.3906 0.4366 -0.0138 0.101 Uiso 1 1 calc R
C25 C 0.2251(2) 0.38138(10) 0.13441(14) 0.0756(9) Uani 1 1 d .
H25A H 0.2015 0.3547 0.0771 0.113 Uiso 1 1 calc R
H25B H 0.1801 0.3767 0.1784 0.113 Uiso 1 1 calc R
H25C H 0.2889 0.3645 0.1646 0.113 Uiso 1 1 calc R
B1 B 0.82230(10) 0.35355(7) 0.32851(10) 0.0197(3) Uani 1 1 d .
C26 C 0.71395(10) 0.32737(7) 0.34132(9) 0.0219(2) Uani 1 1 d .
C27 C 0.63009(10) 0.35207(8) 0.28282(10) 0.0286(3) Uani 1 1 d .
H27 H 0.6365 0.3862 0.2374 0.034 Uiso 1 1 calc R
C28 C 0.53782(11) 0.32885(9) 0.28824(12) 0.0349(3) Uani 1 1 d .
H28 H 0.4833 0.3469 0.2466 0.042 Uiso 1 1 calc R
C29 C 0.52520(12) 0.27986(9) 0.35375(13) 0.0381(4) Uani 1 1 d .
H29 H 0.4624 0.2642 0.3581 0.046 Uiso 1 1 calc R
C30 C 0.60575(13) 0.25403(9) 0.41305(13) 0.0394(4) Uani 1 1 d .
H30 H 0.5984 0.2204 0.4588 0.047 Uiso 1 1 calc R
C31 C 0.69757(11) 0.27715(8) 0.40599(11) 0.0305(3) Uani 1 1 d .
H31 H 0.7517 0.2580 0.4470 0.037 Uiso 1 1 calc R
C32 C 0.81462(9) 0.43368(7) 0.29294(9) 0.0205(2) Uani 1 1 d .
C33 C 0.84658(10) 0.45813(7) 0.21247(10) 0.0250(3) Uani 1 1 d .
H33 H 0.8788 0.4274 0.1777 0.030 Uiso 1 1 calc R
C34 C 0.83322(11) 0.52562(8) 0.18109(11) 0.0302(3) Uani 1 1 d .
H34 H 0.8551 0.5395 0.1254 0.036 Uiso 1 1 calc R
C35 C 0.78826(11) 0.57226(8) 0.23062(11) 0.0302(3) Uani 1 1 d .
H35 H 0.7791 0.6182 0.2097 0.036 Uiso 1 1 calc R
C36 C 0.75682(11) 0.55052(7) 0.31138(11) 0.0300(3) Uani 1 1 d .
H36 H 0.7265 0.5820 0.3468 0.036 Uiso 1 1 calc R
C37 C 0.76918(10) 0.48306(7) 0.34101(10) 0.0257(3) Uani 1 1 d .
H37 H 0.7459 0.4696 0.3962 0.031 Uiso 1 1 calc R
C38 C 0.85942(9) 0.30547(6) 0.24813(9) 0.0206(2) Uani 1 1 d .
C39 C 0.79924(11) 0.26107(7) 0.18767(9) 0.0258(3) Uani 1 1 d .
H39 H 0.7334 0.2574 0.1936 0.031 Uiso 1 1 calc R
C40 C 0.83214(12) 0.22192(8) 0.11901(10) 0.0319(3) Uani 1 1 d .
H40 H 0.7888 0.1923 0.0795 0.038 Uiso 1 1 calc R
C41 C 0.92736(12) 0.22586(7) 0.10800(10) 0.0317(3) Uani 1 1 d .
H41 H 0.9499 0.1991 0.0614 0.038 Uiso 1 1 calc R
C42 C 0.98927(11) 0.26947(8) 0.16600(10) 0.0292(3) Uani 1 1 d .
H42 H 1.0548 0.2731 0.1591 0.035 Uiso 1 1 calc R
C43 C 0.95545(10) 0.30808(7) 0.23458(10) 0.0251(3) Uani 1 1 d .
H43 H 0.9993 0.3374 0.2739 0.030 Uiso 1 1 calc R
C44 C 0.89936(9) 0.34449(7) 0.42933(9) 0.0210(2) Uani 1 1 d .
C45 C 0.93512(11) 0.27958(7) 0.45963(10) 0.0281(3) Uani 1 1 d .
H45 H 0.9160 0.2415 0.4196 0.034 Uiso 1 1 calc R
C46 C 0.99741(11) 0.26851(8) 0.54582(11) 0.0324(3) Uani 1 1 d .
H46 H 1.0186 0.2236 0.5638 0.039 Uiso 1 1 calc R
C47 C 1.02836(10) 0.32308(9) 0.60529(10) 0.0314(3) Uani 1 1 d .
H47 H 1.0706 0.3159 0.6641 0.038 Uiso 1 1 calc R
C48 C 0.99663(10) 0.38808(8) 0.57751(10) 0.0277(3) Uani 1 1 d .
H48 H 1.0182 0.4261 0.6169 0.033 Uiso 1 1 calc R
C49 C 0.93272(9) 0.39811(7) 0.49152(9) 0.0227(3) Uani 1 1 d .
H49 H 0.9111 0.4432 0.4746 0.027 Uiso 1 1 calc R

loop_
_atom_site_aniso_label
_atom_site_aniso_U_11
_atom_site_aniso_U_22
_atom_site_aniso_U_33
_atom_site_aniso_U_23
_atom_site_aniso_U_13
_atom_site_aniso_U_12
V1 0.01792(10) 0.01644(10) 0.01585(10) 0.00210(7) 0.00397(7) -0.00128(8)
N1 0.0272(6) 0.0201(5) 0.0185(5) 0.0003(4) 0.0067(4) -0.0042(4)
C1 0.0317(7) 0.0223(6) 0.0233(6) 0.0016(5) 0.0062(5) -0.0019(5)
C2 0.0466(9) 0.0244(7) 0.0260(7) 0.0060(5) 0.0051(6) -0.0047(6)
C3 0.0509(9) 0.0310(8) 0.0232(7) 0.0023(5) 0.0123(6) -0.0151(7)
C4 0.0375(8) 0.0333(8) 0.0270(7) -0.0059(6) 0.0160(6) -0.0118(6)
C5 0.0298(7) 0.0239(6) 0.0246(6) -0.0023(5) 0.0098(5) -0.0038(5)
C6 0.0228(6) 0.0179(6) 0.0278(7) -0.0024(5) 0.0028(5) -0.0004(5)
C7 0.0240(6) 0.0179(6) 0.0264(6) 0.0037(5) 0.0005(5) -0.0047(5)
C8 0.0211(6) 0.0227(6) 0.0220(6) 0.0021(5) 0.0039(5) -0.0049(5)
C9 0.0189(6) 0.0212(6) 0.0202(6) 0.0013(4) 0.0020(4) -0.0015(5)
C10 0.0223(6) 0.0198(6) 0.0194(6) -0.0027(4) 0.0036(4) -0.0030(5)
C11 0.0339(8) 0.0263(7) 0.0472(9) -0.0046(6) 0.0077(7) 0.0096(6)
C12 0.0412(9) 0.0248(7) 0.0397(9) 0.0131(6) -0.0031(7) -0.0058(6)
C13 0.0254(7) 0.0416(8) 0.0284(7) 0.0036(6) 0.0095(5) -0.0064(6)
C14 0.0221(6) 0.0318(7) 0.0295(7) 0.0056(5) 0.0006(5) 0.0042(5)
C15 0.0327(7) 0.0328(8) 0.0197(6) -0.0036(5) 0.0077(5) -0.0031(6)
C16 0.0313(7) 0.0483(9) 0.0199(7) 0.0022(6) -0.0005(5) -0.0192(7)
C17 0.0265(7) 0.0324(7) 0.0196(6) 0.0026(5) -0.0026(5) -0.0022(5)
C18 0.0291(7) 0.0347(7) 0.0158(6) 0.0032(5) 0.0035(5) -0.0058(6)
C19 0.0480(9) 0.0370(8) 0.0187(6) -0.0051(5) 0.0045(6) 0.0104(7)
C20 0.0678(12) 0.0242(7) 0.0193(7) -0.0020(5) -0.0018(7) -0.0128(7)
C21 0.0352(10) 0.143(2) 0.0333(10) 0.0143(12) -0.0031(7) -0.0430(13)
C22 0.0418(9) 0.0487(10) 0.0389(9) 0.0012(7) -0.0134(7) 0.0140(8)
C23 0.0440(10) 0.0725(13) 0.0223(7) 0.0104(7) 0.0058(6) -0.0222(9)
C24 0.0810(16) 0.0828(17) 0.0386(11) -0.0092(10) 0.0149(10) 0.0442(13)
C25 0.153(3) 0.0266(9) 0.0349(10) -0.0007(7) -0.0135(12) -0.0301(12)
B1 0.0198(6) 0.0215(7) 0.0184(6) -0.0024(5) 0.0049(5) 0.0010(5)
C26 0.0240(6) 0.0222(6) 0.0201(6) -0.0040(4) 0.0062(5) -0.0005(5)
C27 0.0244(7) 0.0354(8) 0.0265(7) 0.0023(5) 0.0060(5) -0.0003(6)
C28 0.0231(7) 0.0455(9) 0.0352(8) -0.0016(7) 0.0031(6) -0.0009(6)
C29 0.0287(8) 0.0432(9) 0.0443(9) -0.0055(7) 0.0121(6) -0.0124(7)
C30 0.0395(9) 0.0372(9) 0.0428(9) 0.0088(7) 0.0108(7) -0.0106(7)
C31 0.0303(7) 0.0287(7) 0.0321(7) 0.0039(6) 0.0052(6) -0.0026(6)
C32 0.0185(6) 0.0226(6) 0.0196(6) -0.0027(4) 0.0017(4) -0.0003(5)
C33 0.0254(6) 0.0262(7) 0.0242(6) -0.0007(5) 0.0068(5) 0.0020(5)
C34 0.0317(7) 0.0297(7) 0.0299(7) 0.0062(6) 0.0078(6) -0.0005(6)
C35 0.0278(7) 0.0219(7) 0.0387(8) 0.0032(6) 0.0003(6) 0.0008(5)
C36 0.0280(7) 0.0248(7) 0.0366(8) -0.0053(6) 0.0049(6) 0.0047(5)
C37 0.0271(7) 0.0262(7) 0.0251(6) -0.0022(5) 0.0078(5) 0.0026(5)
C38 0.0252(6) 0.0186(6) 0.0178(6) -0.0001(4) 0.0039(4) 0.0021(5)
C39 0.0324(7) 0.0234(6) 0.0221(6) -0.0022(5) 0.0068(5) -0.0043(5)
C40 0.0502(9) 0.0240(7) 0.0225(7) -0.0057(5) 0.0092(6) -0.0063(6)
C41 0.0523(9) 0.0242(7) 0.0211(6) -0.0006(5) 0.0134(6) 0.0096(6)
C42 0.0327(7) 0.0315(7) 0.0253(7) 0.0026(5) 0.0105(5) 0.0112(6)
C43 0.0258(6) 0.0259(7) 0.0235(6) -0.0024(5) 0.0043(5) 0.0044(5)
C44 0.0189(6) 0.0253(6) 0.0196(6) -0.0017(4) 0.0060(4) 0.0017(5)
C45 0.0301(7) 0.0274(7) 0.0261(7) -0.0024(5) 0.0032(5) 0.0057(6)
C46 0.0319(8) 0.0344(8) 0.0301(7) 0.0048(6) 0.0035(6) 0.0118(6)
C47 0.0235(7) 0.0466(9) 0.0234(7) 0.0018(6) 0.0022(5) 0.0048(6)
C48 0.0221(6) 0.0371(8) 0.0236(7) -0.0056(5) 0.0034(5) -0.0017(6)
C49 0.0201(6) 0.0269(7) 0.0217(6) -0.0022(5) 0.0056(5) -0.0008(5)

loop_
_atom_type_symbol
_atom_type_description
_atom_type_scat_dispersion_real
_atom_type_scat_dispersion_imag
_atom_type_scat_source
C C 0.0033 0.0016 'International Tables Vol C Tables 4.2.6.8 and 6.1.1.4'
H H 0.0000 0.0000 'International Tables Vol C Tables 4.2.6.8 and 6.1.1.4'
B B 0.0013 0.0007 'International Tables Vol C Tables 4.2.6.8 and 6.1.1.4'
N N 0.0061 0.0033 'International Tables Vol C Tables 4.2.6.8 and 6.1.1.4'
V V 0.3005 0.5294 'International Tables Vol C Tables 4.2.6.8 and 6.1.1.4'

loop_
_geom_angle_atom_site_label_1
_geom_angle_atom_site_label_2
_geom_angle_atom_site_label_3
_geom_angle
N1 V1 C7 132.92(5)
N1 V1 C8 125.41(4)
C7 V1 C8 36.10(5)
N1 V1 C16 84.14(5)
C7 V1 C16 127.42(5)
C8 V1 C16 150.24(5)
N1 V1 C6 98.80(5)
C7 V1 C6 36.02(5)
C8 V1 C6 60.02(5)
C16 V1 C6 124.89(6)
N1 V1 C19 108.31(5)
C7 V1 C19 117.69(6)
C8 V1 C19 102.69(6)
C16 V1 C19 59.31(6)
C6 V1 C19 152.89(6)
N1 V1 C9 89.72(4)
C7 V1 C9 59.76(5)
C8 V1 C9 35.69(4)
C16 V1 C9 172.77(5)
C6 V1 C9 59.80(5)
C19 V1 C9 119.59(5)
N1 V1 C17 118.46(5)
C7 V1 C17 94.13(5)
C8 V1 C17 115.89(5)
C16 V1 C17 35.55(5)
C6 V1 C17 107.00(5)
C19 V1 C17 59.45(6)
C9 V1 C17 151.28(5)
N1 V1 C18 137.23(5)
C7 V1 C18 89.14(5)
C8 V1 C18 92.12(5)
C16 V1 C18 59.16(5)
C6 V1 C18 119.41(5)
C19 V1 C18 35.60(5)
C9 V1 C18 124.79(5)
C17 V1 C18 35.64(5)
N1 V1 C20 78.83(5)
C7 V1 C20 147.74(5)
C8 V1 C20 136.76(6)
C16 V1 C20 35.77(7)
C6 V1 C20 160.42(6)
C19 V1 C20 35.01(6)
C9 V1 C20 139.00(6)
C17 V1 C20 59.12(6)
C18 V1 C20 58.66(5)
N1 V1 C10 75.23(4)
C7 V1 C10 58.96(5)
C8 V1 C10 59.07(5)
C16 V1 C10 144.52(5)
C6 V1 C10 35.23(5)
C19 V1 C10 155.01(5)
C9 V1 C10 35.64(4)
C17 V1 C10 141.69(5)
C18 V1 C10 147.54(5)
C20 V1 C10 153.23(5)
C1 N1 C5 117.45(12)
C1 N1 V1 122.81(9)
C5 N1 V1 119.73(9)
N1 C1 C2 122.62(14)
C1 C2 C3 119.21(15)
C4 C3 C2 118.64(13)
C3 C4 C5 119.04(14)
N1 C5 C4 122.94(14)
C10 C6 C7 107.59(11)
C10 C6 C11 125.98(13)
C7 C6 C11 126.00(13)
C10 C6 V1 74.08(7)
C7 C6 V1 71.41(7)
C11 C6 V1 125.93(10)
C6 C7 C8 108.22(11)
C6 C7 C12 123.99(13)
C8 C7 C12 126.54(13)
C6 C7 V1 72.58(7)
C8 C7 V1 72.27(7)
C12 C7 V1 130.98(10)
C9 C8 C7 107.90(11)
C9 C8 C13 124.03(12)
C7 C8 C13 127.18(12)
C9 C8 V1 72.49(7)
C7 C8 V1 71.64(7)
C13 C8 V1 129.95(10)
C8 C9 C10 107.76(11)
C8 C9 C14 126.08(12)
C10 C9 C14 125.41(12)
C8 C9 V1 71.82(7)
C10 C9 V1 73.80(7)
C14 C9 V1 127.77(9)
C6 C10 C9 108.42(11)
C6 C10 C15 126.12(12)
C9 C10 C15 125.04(12)
C6 C10 V1 70.68(7)
C9 C10 V1 70.57(7)
C15 C10 V1 130.33(9)
C17 C16 C20 107.75(14)
C17 C16 C21 125.12(19)
C20 C16 C21 126.66(18)
C17 C16 V1 72.45(8)
C20 C16 V1 72.87(8)
C21 C16 V1 126.44(12)
C16 C17 C18 107.75(14)
C16 C17 C22 124.88(15)
C18 C17 C22 127.00(14)
C16 C17 V1 72.00(8)
C18 C17 V1 72.49(8)
C22 C17 V1 126.53(11)
C19 C18 C17 107.97(13)
C19 C18 C23 123.95(15)
C17 C18 C23 126.60(15)
C19 C18 V1 71.82(8)
C17 C18 V1 71.86(8)
C23 C18 V1 132.83(11)
C20 C19 C18 108.15(14)
C20 C19 C24 126.47(18)
C18 C19 C24 124.90(18)
C20 C19 V1 73.10(9)
C18 C19 V1 72.58(8)
C24 C19 V1 126.31(13)
C19 C20 C16 108.34(13)
C19 C20 C25 125.1(2)
C16 C20 C25 126.1(2)
C19 C20 V1 71.88(9)
C16 C20 V1 71.36(8)
C25 C20 V1 129.06(11)
C32 B1 C38 109.71(10)
C32 B1 C44 111.67(10)
C38 B1 C44 108.12(10)
C32 B1 C26 108.73(10)
C38 B1 C26 108.72(10)
C44 B1 C26 109.84(10)
C31 C26 C27 114.53(13)
C31 C26 B1 124.11(12)
C27 C26 B1 121.26(12)
C28 C27 C26 123.02(14)
C29 C28 C27 120.36(15)
C28 C29 C30 118.69(14)
C29 C30 C31 120.27(15)
C30 C31 C26 123.11(14)
C33 C32 C37 114.55(12)
C33 C32 B1 124.67(11)
C37 C32 B1 120.71(12)
C34 C33 C32 123.00(13)
C35 C34 C33 120.37(14)
C34 C35 C36 118.53(14)
C35 C36 C37 120.55(13)
C36 C37 C32 122.98(13)
C39 C38 C43 115.17(12)
C39 C38 B1 123.74(12)
C43 C38 B1 121.08(11)
C40 C39 C38 122.56(14)
C41 C40 C39 120.50(14)
C40 C41 C42 118.84(13)
C41 C42 C43 120.01(14)
C42 C43 C38 122.92(13)
C49 C44 C45 114.88(12)
C49 C44 B1 124.55(12)
C45 C44 B1 120.56(11)
C46 C45 C44 123.05(14)
C47 C46 C45 120.09(14)
C48 C47 C46 118.88(13)
C47 C48 C49 120.26(13)
C48 C49 C44 122.81(13)

loop_
_geom_bond_atom_site_label_1
_geom_bond_atom_site_label_2
_geom_bond_distance
V1 N1 2.1261(11)
V1 C7 2.2977(13)
V1 C8 2.3059(13)
V1 C16 2.3100(14)
V1 C6 2.3131(13)
V1 C19 2.3141(14)
V1 C9 2.3147(12)
V1 C17 2.3159(13)
V1 C18 2.3241(13)
V1 C20 2.3297(15)
V1 C10 2.3571(12)
N1 C1 1.3448(18)
N1 C5 1.3476(18)
C1 C2 1.3839(19)
C2 C3 1.385(2)
C3 C4 1.377(2)
C4 C5 1.3832(19)
C6 C10 1.4139(18)
C6 C7 1.4255(19)
C6 C11 1.507(2)
C7 C8 1.4263(19)
C7 C12 1.5031(19)
C8 C9 1.4161(17)
C8 C13 1.4967(19)
C9 C10 1.4301(18)
C9 C14 1.5008(18)
C10 C15 1.4971(18)
C16 C17 1.412(2)
C16 C20 1.425(3)
C16 C21 1.502(2)
C17 C18 1.420(2)
C17 C22 1.499(2)
C18 C19 1.418(2)
C18 C23 1.502(2)
C19 C20 1.397(3)
C19 C24 1.511(3)
C20 C25 1.505(2)
B1 C32 1.647(2)
B1 C38 1.6494(19)
B1 C44 1.6516(19)
B1 C26 1.6536(19)
C26 C31 1.4016(19)
C26 C27 1.4033(19)
C27 C28 1.394(2)
C28 C29 1.379(2)
C29 C30 1.383(2)
C30 C31 1.393(2)
C32 C33 1.4016(18)
C32 C37 1.4099(18)
C33 C34 1.398(2)
C34 C35 1.382(2)
C35 C36 1.385(2)
C36 C37 1.389(2)
C38 C39 1.3990(18)
C38 C43 1.4041(19)
C39 C40 1.396(2)
C40 C41 1.383(2)
C41 C42 1.384(2)
C42 C43 1.3949(19)
C44 C49 1.4024(18)
C44 C45 1.4063(19)
C45 C46 1.396(2)
C46 C47 1.387(2)
C47 C48 1.383(2)
C48 C49 1.4017(19)

loop_
_geom_torsion_atom_site_label_1
_geom_torsion_atom_site_label_2
_geom_torsion_atom_site_label_3
_geom_torsion_atom_site_label_4
_geom_torsion
C7 V1 N1 C1 -108.96(11)
C8 V1 N1 C1 -62.81(12)
C16 V1 N1 C1 113.41(11)
C6 V1 N1 C1 -122.12(11)
C19 V1 N1 C1 58.46(12)
C9 V1 N1 C1 -62.77(11)
C17 V1 N1 C1 123.02(11)
C18 V1 N1 C1 83.84(13)
C20 V1 N1 C1 77.61(11)
C10 V1 N1 C1 -95.71(11)
C7 V1 N1 C5 72.24(12)
C8 V1 N1 C5 118.39(10)
C16 V1 N1 C5 -65.39(11)
C6 V1 N1 C5 59.08(10)
C19 V1 N1 C5 -120.34(10)
C9 V1 N1 C5 118.43(10)
C17 V1 N1 C5 -55.78(11)
C18 V1 N1 C5 -94.96(11)
C20 V1 N1 C5 -101.19(11)
C10 V1 N1 C5 85.49(10)
C5 N1 C1 C2 1.8(2)
V1 N1 C1 C2 -177.03(11)
N1 C1 C2 C3 1.0(2)
C1 C2 C3 C4 -2.3(2)
C2 C3 C4 C5 0.8(2)
C1 N1 C5 C4 -3.4(2)
V1 N1 C5 C4 175.47(11)
C3 C4 C5 N1 2.1(2)
N1 V1 C6 C10 48.22(8)
C7 V1 C6 C10 -115.31(11)
C8 V1 C6 C10 -77.77(8)
C16 V1 C6 C10 137.18(8)
C19 V1 C6 C10 -133.00(12)
C9 V1 C6 C10 -36.29(7)
C17 V1 C6 C10 171.70(8)
C18 V1 C6 C10 -151.74(8)
C20 V1 C6 C10 129.61(15)
N1 V1 C6 C7 163.53(8)
C8 V1 C6 C7 37.54(7)
C16 V1 C6 C7 -107.51(8)
C19 V1 C6 C7 -17.69(15)
C9 V1 C6 C7 79.02(8)
C17 V1 C6 C7 -72.99(8)
C18 V1 C6 C7 -36.43(9)
C20 V1 C6 C7 -115.08(16)
C10 V1 C6 C7 115.31(11)
N1 V1 C6 C11 -74.99(13)
C7 V1 C6 C11 121.48(16)
C8 V1 C6 C11 159.01(14)
C16 V1 C6 C11 13.97(15)
C19 V1 C6 C11 103.78(16)
C9 V1 C6 C11 -159.50(14)
C17 V1 C6 C11 48.48(14)
C18 V1 C6 C11 85.05(13)
C20 V1 C6 C11 6.4(2)
C10 V1 C6 C11 -123.21(16)
C10 C6 C7 C8 1.85(15)
C11 C6 C7 C8 174.67(13)
V1 C6 C7 C8 -63.94(9)
C10 C6 C7 C12 -166.09(13)
C11 C6 C7 C12 6.7(2)
V1 C6 C7 C12 128.13(13)
C10 C6 C7 V1 65.78(9)
C11 C6 C7 V1 -121.39(14)
N1 V1 C7 C6 -22.49(10)
C8 V1 C7 C6 -116.38(11)
C16 V1 C7 C6 99.92(9)
C19 V1 C7 C6 171.00(8)
C9 V1 C7 C6 -79.15(8)
C17 V1 C7 C6 113.53(8)
C18 V1 C7 C6 148.85(8)
C20 V1 C7 C6 145.35(12)
C10 V1 C7 C6 -37.49(7)
N1 V1 C7 C8 93.89(9)
C16 V1 C7 C8 -143.70(8)
C6 V1 C7 C8 116.38(11)
C19 V1 C7 C8 -72.62(9)
C9 V1 C7 C8 37.23(7)
C17 V1 C7 C8 -130.09(8)
C18 V1 C7 C8 -94.77(8)
C20 V1 C7 C8 -98.27(13)
C10 V1 C7 C8 78.89(8)
N1 V1 C7 C12 -142.73(13)
C8 V1 C7 C12 123.38(18)
C16 V1 C7 C12 -20.32(17)
C6 V1 C7 C12 -120.24(17)
C19 V1 C7 C12 50.76(16)
C9 V1 C7 C12 160.61(16)
C17 V1 C7 C12 -6.71(15)
C18 V1 C7 C12 28.61(15)
C20 V1 C7 C12 25.1(2)
C10 V1 C7 C12 -157.73(16)
C6 C7 C8 C9 0.26(15)
C12 C7 C8 C9 167.80(13)
V1 C7 C8 C9 -63.88(9)
C6 C7 C8 C13 -169.17(13)
C12 C7 C8 C13 -1.6(2)
V1 C7 C8 C13 126.69(14)
C6 C7 C8 V1 64.14(9)
C12 C7 C8 V1 -128.32(14)
N1 V1 C8 C9 0.08(10)
C7 V1 C8 C9 116.37(11)
C16 V1 C8 C9 -172.33(11)
C6 V1 C8 C9 78.92(8)
C19 V1 C8 C9 -123.65(8)
C17 V1 C8 C9 174.38(8)
C18 V1 C8 C9 -157.99(8)
C20 V1 C8 C9 -114.08(9)
C10 V1 C8 C9 37.83(7)
N1 V1 C8 C7 -116.30(8)
C16 V1 C8 C7 71.30(14)
C6 V1 C8 C7 -37.46(8)
C19 V1 C8 C7 119.98(8)
C9 V1 C8 C7 -116.37(11)
C17 V1 C8 C7 58.01(9)
C18 V1 C8 C7 85.64(8)
C20 V1 C8 C7 129.54(9)
C10 V1 C8 C7 -78.55(8)
N1 V1 C8 C13 120.16(12)
C7 V1 C8 C13 -123.54(16)
C16 V1 C8 C13 -52.24(19)
C6 V1 C8 C13 -160.99(14)
C19 V1 C8 C13 -3.56(13)
C9 V1 C8 C13 120.09(16)
C17 V1 C8 C13 -65.53(14)
C18 V1 C8 C13 -37.90(13)
C20 V1 C8 C13 6.01(16)
C10 V1 C8 C13 157.92(14)
C7 C8 C9 C10 -2.25(14)
C13 C8 C9 C10 167.60(13)
V1 C8 C9 C10 -65.57(9)
C7 C8 C9 C14 -172.73(13)
C13 C8 C9 C14 -2.9(2)
V1 C8 C9 C14 123.95(13)
C7 C8 C9 V1 63.32(9)
C13 C8 C9 V1 -126.83(13)
N1 V1 C9 C8 -179.94(8)
C7 V1 C9 C8 -37.66(8)
C6 V1 C9 C8 -79.58(8)
C19 V1 C9 C8 69.05(9)
C17 V1 C9 C8 -10.56(15)
C18 V1 C9 C8 27.13(10)
C20 V1 C9 C8 107.57(10)
C10 V1 C9 C8 -115.45(11)
N1 V1 C9 C10 -64.48(8)
C7 V1 C9 C10 77.80(8)
C8 V1 C9 C10 115.45(11)
C6 V1 C9 C10 35.87(7)
C19 V1 C9 C10 -175.49(8)
C17 V1 C9 C10 104.90(12)
C18 V1 C9 C10 142.58(8)
C20 V1 C9 C10 -136.98(9)
N1 V1 C9 C14 58.08(12)
C7 V1 C9 C14 -159.64(13)
C8 V1 C9 C14 -121.98(15)
C6 V1 C9 C14 158.44(13)
C19 V1 C9 C14 -52.93(13)
C17 V1 C9 C14 -132.54(13)
C18 V1 C9 C14 -94.85(12)
C20 V1 C9 C14 -14.41(16)
C10 V1 C9 C14 122.56(15)
C7 C6 C10 C9 -3.24(14)
C11 C6 C10 C9 -176.07(13)
V1 C6 C10 C9 60.77(9)
C7 C6 C10 C15 169.61(12)
C11 C6 C10 C15 -3.2(2)
V1 C6 C10 C15 -126.38(13)
C7 C6 C10 V1 -64.01(9)
C11 C6 C10 V1 123.16(14)
C8 C9 C10 C6 3.42(14)
C14 C9 C10 C6 173.98(13)
V1 C9 C10 C6 -60.84(9)
C8 C9 C10 C15 -169.53(12)
C14 C9 C10 C15 1.0(2)
V1 C9 C10 C15 126.21(13)
C8 C9 C10 V1 64.26(9)
C14 C9 C10 V1 -125.18(13)
N1 V1 C10 C6 -130.35(8)
C7 V1 C10 C6 38.35(8)
C8 V1 C10 C6 80.72(8)
C16 V1 C10 C6 -73.84(12)
C19 V1 C10 C6 127.91(13)
C9 V1 C10 C6 118.60(11)
C17 V1 C10 C6 -12.87(12)
C18 V1 C10 C6 50.22(13)
C20 V1 C10 C6 -145.03(14)
N1 V1 C10 C9 111.05(8)
C7 V1 C10 C9 -80.26(8)
C8 V1 C10 C9 -37.89(7)
C16 V1 C10 C9 167.55(9)
C6 V1 C10 C9 -118.60(11)
C19 V1 C10 C9 9.30(16)
C17 V1 C10 C9 -131.48(9)
C18 V1 C10 C9 -68.39(12)
C20 V1 C10 C9 96.37(15)
N1 V1 C10 C15 -8.89(12)
C7 V1 C10 C15 159.80(14)
C8 V1 C10 C15 -157.83(14)
C16 V1 C10 C15 47.62(17)
C6 V1 C10 C15 121.46(16)
C19 V1 C10 C15 -110.63(16)
C9 V1 C10 C15 -119.94(15)
C17 V1 C10 C15 108.58(13)
C18 V1 C10 C15 171.68(11)
C20 V1 C10 C15 -23.6(2)
N1 V1 C16 C17 165.38(10)
C7 V1 C16 C17 23.81(12)
C8 V1 C16 C17 -20.83(17)
C6 V1 C16 C17 68.73(11)
C19 V1 C16 C17 -79.26(10)
C18 V1 C16 C17 -37.58(9)
C20 V1 C16 C17 -115.60(13)
C10 V1 C16 C17 111.23(10)
N1 V1 C16 C20 -79.02(9)
C7 V1 C16 C20 139.41(9)
C8 V1 C16 C20 94.77(14)
C6 V1 C16 C20 -175.67(8)
C19 V1 C16 C20 36.34(9)
C17 V1 C16 C20 115.60(13)
C18 V1 C16 C20 78.02(10)
C10 V1 C16 C20 -133.17(10)
N1 V1 C16 C21 44.28(19)
C7 V1 C16 C21 -97.29(19)
C8 V1 C16 C21 -141.93(18)
C6 V1 C16 C21 -52.4(2)
C19 V1 C16 C21 159.6(2)
C17 V1 C16 C21 -121.1(2)
C18 V1 C16 C21 -158.7(2)
C20 V1 C16 C21 123.3(2)
C10 V1 C16 C21 -9.9(2)
C20 C16 C17 C18 -0.67(16)
C21 C16 C17 C18 -173.23(16)
V1 C16 C17 C18 64.14(10)
C20 C16 C17 C22 172.75(14)
C21 C16 C17 C22 0.2(2)
V1 C16 C17 C22 -122.44(15)
C20 C16 C17 V1 -64.81(10)
C21 C16 C17 V1 122.63(17)
N1 V1 C17 C16 -16.59(11)
C7 V1 C17 C16 -161.25(10)
C8 V1 C17 C16 168.69(9)
C6 V1 C17 C16 -126.93(10)
C19 V1 C17 C16 78.86(11)
C9 V1 C17 C16 175.51(11)
C18 V1 C17 C16 116.01(14)
C20 V1 C17 C16 37.90(10)
C10 V1 C17 C16 -119.21(11)
N1 V1 C17 C18 -132.60(8)
C7 V1 C17 C18 82.74(9)
C8 V1 C17 C18 52.67(10)
C16 V1 C17 C18 -116.01(14)
C6 V1 C17 C18 117.06(9)
C19 V1 C17 C18 -37.15(9)
C9 V1 C17 C18 59.50(14)
C20 V1 C17 C18 -78.12(10)
C10 V1 C17 C18 124.78(9)
N1 V1 C17 C22 103.92(15)
C7 V1 C17 C22 -40.74(15)
C8 V1 C17 C22 -70.81(15)
C16 V1 C17 C22 120.51(19)
C6 V1 C17 C22 -6.43(16)
C19 V1 C17 C22 -160.63(17)
C9 V1 C17 C22 -63.98(19)
C18 V1 C17 C22 -123.48(18)
C20 V1 C17 C22 158.40(17)
C10 V1 C17 C22 1.30(19)
C16 C17 C18 C19 -0.66(16)
C22 C17 C18 C19 -173.89(14)
V1 C17 C18 C19 63.16(10)
C16 C17 C18 C23 165.80(14)
C22 C17 C18 C23 -7.4(2)
V1 C17 C18 C23 -130.38(15)
C16 C17 C18 V1 -63.82(10)
C22 C17 C18 V1 122.95(15)
N1 V1 C18 C19 -44.35(12)
C7 V1 C18 C19 145.00(10)
C8 V1 C18 C19 109.02(10)
C16 V1 C18 C19 -79.21(11)
C6 V1 C18 C19 165.44(9)
C9 V1 C18 C19 93.58(10)
C17 V1 C18 C19 -116.70(13)
C20 V1 C18 C19 -37.19(10)
C10 V1 C18 C19 134.84(11)
N1 V1 C18 C17 72.35(11)
C7 V1 C18 C17 -98.31(9)
C8 V1 C18 C17 -134.28(9)
C16 V1 C18 C17 37.48(9)
C6 V1 C18 C17 -77.87(9)
C19 V1 C18 C17 116.70(13)
C9 V1 C18 C17 -149.72(8)
C20 V1 C18 C17 79.51(10)
C10 V1 C18 C17 -108.46(11)
N1 V1 C18 C23 -164.15(15)
C7 V1 C18 C23 25.19(17)
C8 V1 C18 C23 -10.79(17)
C16 V1 C18 C23 160.98(19)
C6 V1 C18 C23 45.63(18)
C19 V1 C18 C23 -119.8(2)
C9 V1 C18 C23 -26.23(19)
C17 V1 C18 C23 123.5(2)
C20 V1 C18 C23 -156.99(19)
C10 V1 C18 C23 15.0(2)
C17 C18 C19 C20 1.75(16)
C23 C18 C19 C20 -165.15(14)
V1 C18 C19 C20 64.95(10)
C17 C18 C19 C24 174.27(16)
C23 C18 C19 C24 7.4(2)
V1 C18 C19 C24 -122.54(18)
C17 C18 C19 V1 -63.19(10)
C23 C18 C19 V1 129.90(14)
N1 V1 C19 C20 34.12(11)
C7 V1 C19 C20 -156.25(9)
C8 V1 C19 C20 168.56(10)
C16 V1 C19 C20 -37.13(10)
C6 V1 C19 C20 -144.61(12)
C9 V1 C19 C20 134.60(10)
C17 V1 C19 C20 -78.69(10)
C18 V1 C19 C20 -115.88(14)
C10 V1 C19 C20 128.39(13)
N1 V1 C19 C18 150.00(9)
C7 V1 C19 C18 -40.37(11)
C8 V1 C19 C18 -75.56(9)
C16 V1 C19 C18 78.75(10)
C6 V1 C19 C18 -28.73(17)
C9 V1 C19 C18 -109.51(9)
C17 V1 C19 C18 37.20(8)
C20 V1 C19 C18 115.88(14)
C10 V1 C19 C18 -115.73(12)
N1 V1 C19 C24 -89.09(19)
C7 V1 C19 C24 80.54(19)
C8 V1 C19 C24 45.35(19)
C16 V1 C19 C24 -160.3(2)
C6 V1 C19 C24 92.2(2)
C9 V1 C19 C24 11.4(2)
C17 V1 C19 C24 158.1(2)
C18 V1 C19 C24 120.9(2)
C20 V1 C19 C24 -123.2(2)
C10 V1 C19 C24 5.2(3)
C18 C19 C20 C16 -2.17(16)
C24 C19 C20 C16 -174.54(16)
V1 C19 C20 C16 62.44(10)
C18 C19 C20 C25 169.91(15)
C24 C19 C20 C25 -2.5(3)
V1 C19 C20 C25 -125.48(16)
C18 C19 C20 V1 -64.61(10)
C24 C19 C20 V1 123.03(18)
C17 C16 C20 C19 1.76(16)
C21 C16 C20 C19 174.18(16)
V1 C16 C20 C19 -62.77(10)
C17 C16 C20 C25 -170.22(15)
C21 C16 C20 C25 2.2(3)
V1 C16 C20 C25 125.25(16)
C17 C16 C20 V1 64.53(10)
C21 C16 C20 V1 -123.05(16)
N1 V1 C20 C19 -147.13(10)
C7 V1 C20 C19 41.91(17)
C8 V1 C20 C19 -16.41(13)
C16 V1 C20 C19 117.37(13)
C6 V1 C20 C19 128.03(16)
C9 V1 C20 C19 -70.70(12)
C17 V1 C20 C19 79.71(10)
C18 V1 C20 C19 37.82(9)
C10 V1 C20 C19 -132.67(12)
N1 V1 C20 C16 95.50(9)
C7 V1 C20 C16 -75.45(15)
C8 V1 C20 C16 -133.78(9)
C6 V1 C20 C16 10.7(2)
C19 V1 C20 C16 -117.37(13)
C9 V1 C20 C16 171.93(8)
C17 V1 C20 C16 -37.66(8)
C18 V1 C20 C16 -79.55(9)
C10 V1 C20 C16 109.97(13)
N1 V1 C20 C25 -26.2(2)
C7 V1 C20 C25 162.8(2)
C8 V1 C20 C25 104.5(2)
C16 V1 C20 C25 -121.8(3)
C6 V1 C20 C25 -111.1(2)
C19 V1 C20 C25 120.9(3)
C9 V1 C20 C25 50.2(3)
C17 V1 C20 C25 -159.4(3)
C18 V1 C20 C25 158.7(3)
C10 V1 C20 C25 -11.8(3)
C32 B1 C26 C31 -150.81(13)
C38 B1 C26 C31 89.80(15)
C44 B1 C26 C31 -28.33(17)
C32 B1 C26 C27 32.80(16)
C38 B1 C26 C27 -86.60(15)
C44 B1 C26 C27 155.28(12)
C31 C26 C27 C28 0.0(2)
B1 C26 C27 C28 176.76(14)
C26 C27 C28 C29 0.7(3)
C27 C28 C29 C30 -0.5(3)
C28 C29 C30 C31 -0.2(3)
C29 C30 C31 C26 1.0(3)
C27 C26 C31 C30 -0.9(2)
B1 C26 C31 C30 -177.47(14)
C38 B1 C32 C33 -7.46(17)
C44 B1 C32 C33 112.40(14)
C26 B1 C32 C33 -126.24(13)
C38 B1 C32 C37 169.16(11)
C44 B1 C32 C37 -70.98(15)
C26 B1 C32 C37 50.38(15)
C37 C32 C33 C34 -1.1(2)
B1 C32 C33 C34 175.74(13)
C32 C33 C34 C35 1.2(2)
C33 C34 C35 C36 -0.2(2)
C34 C35 C36 C37 -0.8(2)
C35 C36 C37 C32 0.9(2)
C33 C32 C37 C36 0.0(2)
B1 C32 C37 C36 -176.92(13)
C32 B1 C38 C39 -105.90(14)
C44 B1 C38 C39 132.09(13)
C26 B1 C38 C39 12.89(17)
C32 B1 C38 C43 72.51(15)
C44 B1 C38 C43 -49.50(16)
C26 B1 C38 C43 -168.71(12)
C43 C38 C39 C40 0.2(2)
B1 C38 C39 C40 178.72(13)
C38 C39 C40 C41 -0.1(2)
C39 C40 C41 C42 -0.2(2)
C40 C41 C42 C43 0.5(2)
C41 C42 C43 C38 -0.4(2)
C39 C38 C43 C42 0.0(2)
B1 C38 C43 C42 -178.50(13)
C32 B1 C44 C49 17.59(17)
C38 B1 C44 C49 138.38(12)
C26 B1 C44 C49 -103.13(14)
C32 B1 C44 C45 -163.72(12)
C38 B1 C44 C45 -42.93(16)
C26 B1 C44 C45 75.56(15)
C49 C44 C45 C46 1.4(2)
B1 C44 C45 C46 -177.45(13)
C44 C45 C46 C47 -1.3(2)
C45 C46 C47 C48 -0.1(2)
C46 C47 C48 C49 1.3(2)
C47 C48 C49 C44 -1.1(2)
C45 C44 C49 C48 -0.17(19)
B1 C44 C49 C48 178.59(12)
